data_7030297
loop_
_publ_author_name
'Davin, Julien P.'
'Buffet, Jean-Charles'
'Spaniol, Thomas P.'
'Okuda, Jun'

_publ_section_title
;
 Alkaline earth metal complexes of a chiral polyether as initiator for the
 ring-opening polymerization of lactide.
;
_journal_issue 40
_journal_name_full 'Dalton transactions (Cambridge, England : 2003)'
_journal_page_first 12612
_journal_page_last 12618
_journal_paper_doi 10.1039/c2dt31309j
_journal_volume 41
_journal_year 2012
_chemical_formula_moiety 'C18 H34 Ca O4'
_chemical_formula_sum 'C18 H34 Ca O4'
_chemical_formula_weight 354.53
_chemical_name_systematic
;
?
;
_space_group_IT_number 20
_symmetry_cell_setting orthorhombic
_symmetry_space_group_name_Hall 'C 2c 2'
_symmetry_space_group_name_H-M 'C 2 2 21'
_atom_sites_solution_hydrogens geom
_atom_sites_solution_primary direct
_atom_sites_solution_secondary difmap
_audit_creation_method SHELXL-97
_cell_angle_alpha 90.00
_cell_angle_beta 90.00
_cell_angle_gamma 90.00
_cell_formula_units_Z 4
_cell_length_a 11.0925(10)
_cell_length_b 13.1506(12)
_cell_length_c 13.4576(12)
_cell_measurement_reflns_used 3316
_cell_measurement_temperature 130(2)
_cell_measurement_theta_max 21.73
_cell_measurement_theta_min 2.40
_cell_volume 1963.1(3)
_computing_cell_refinement 'Bruker SMART (2001)'
_computing_data_collection 'Bruker SMART (2001)'
_computing_data_reduction 'Bruker SAINT+ (1999)'
_computing_molecular_graphics 'ORTEP-III (Farrugia, 1999)'
_computing_structure_refinement 'SHELXL-97 (Sheldrick, 1997)'
_computing_structure_solution 'SIR-92 (Altomare 1992)'
_diffrn_ambient_temperature 130(2)
_diffrn_measured_fraction_theta_full 1.000
_diffrn_measured_fraction_theta_max 1.000
_diffrn_measurement_device_type 'APEX Area Detector'
_diffrn_measurement_method 'omega scans'
_diffrn_radiation_monochromator 'multilayer optics'
_diffrn_radiation_source 'INCOATEC microsource'
_diffrn_radiation_type MoK\a
_diffrn_radiation_wavelength 0.71073
_diffrn_reflns_av_R_equivalents 0.1070
_diffrn_reflns_av_sigmaI/netI 0.0570
_diffrn_reflns_limit_h_max 14
_diffrn_reflns_limit_h_min -14
_diffrn_reflns_limit_k_max 17
_diffrn_reflns_limit_k_min -17
_diffrn_reflns_limit_l_max 18
_diffrn_reflns_limit_l_min -18
_diffrn_reflns_number 13645
_diffrn_reflns_theta_full 28.50
_diffrn_reflns_theta_max 28.50
_diffrn_reflns_theta_min 2.40
_exptl_absorpt_coefficient_mu 0.336
_exptl_absorpt_correction_T_max 0.9867
_exptl_absorpt_correction_T_min 0.9298
_exptl_absorpt_correction_type multi-scan
_exptl_absorpt_process_details 'Platon Mulabs'
_exptl_crystal_colour colourless
_exptl_crystal_density_diffrn 1.200
_exptl_crystal_density_method 'not measured'
_exptl_crystal_description block
_exptl_crystal_F_000 776
_exptl_crystal_size_max 0.22
_exptl_crystal_size_mid 0.20
_exptl_crystal_size_min 0.04
_refine_diff_density_max 0.574
_refine_diff_density_min -0.287
_refine_diff_density_rms 0.069
_refine_ls_abs_structure_details 'Flack H D (1983), Acta Cryst. A39, 876-881'
_refine_ls_abs_structure_Flack 0.54(8)
_refine_ls_extinction_method none
_refine_ls_goodness_of_fit_ref 1.135
_refine_ls_hydrogen_treatment constr
_refine_ls_matrix_type full
_refine_ls_number_parameters 103
_refine_ls_number_reflns 2501
_refine_ls_number_restraints 0
_refine_ls_restrained_S_all 1.135
_refine_ls_R_factor_all 0.0704
_refine_ls_R_factor_gt 0.0625
_refine_ls_shift/su_max 0.001
_refine_ls_shift/su_mean 0.000
_refine_ls_structure_factor_coef Fsqd
_refine_ls_weighting_details 'calc w=1/[\s^2^(Fo^2^)+(0.0882P)^2^+0.7363P] where P=(Fo^2^+2Fc^2^)/3'
_refine_ls_weighting_scheme calc
_refine_ls_wR_factor_gt 0.1663
_refine_ls_wR_factor_ref 0.1731
_reflns_number_gt 2191
_reflns_number_total 2501
_reflns_threshold_expression >2sigma(I)
_cod_data_source_file c2dt31309j.txt
_cod_data_source_block rac10
_cod_database_code 7030297

loop_
_symmetry_equiv_pos_as_xyz
'x, y, z'
'-x, -y, z+1/2'
'x, -y, -z'
'-x, y, -z+1/2'
'x+1/2, y+1/2, z'
'-x+1/2, -y+1/2, z+1/2'
'x+1/2, -y+1/2, -z'
'-x+1/2, y+1/2, -z+1/2'

loop_
_atom_site_label
_atom_site_type_symbol
_atom_site_fract_x
_atom_site_fract_y
_atom_site_fract_z
_atom_site_U_iso_or_equiv
_atom_site_adp_type
_atom_site_occupancy
_atom_site_symmetry_multiplicity
_atom_site_calc_flag
_atom_site_refinement_flags
_atom_site_disorder_assembly
_atom_site_disorder_group
Ca Ca 0.77196(8) 0.0000 0.5000 0.0378(2) Uani 1 2 d S . .
O1 O 0.7373(3) -0.1477(2) 0.3941(2) 0.0747(10) Uani 1 1 d . . .
O2 O 0.9626(2) -0.08132(17) 0.43829(19) 0.0514(6) Uani 1 1 d . . .
C1 C 0.8225(4) 0.1296(4) 0.3444(3) 0.0653(11) Uani 1 1 d . . .
H1A H 0.8266 0.2029 0.3607 0.078 Uiso 1 1 calc R A .
H1B H 0.8864 0.1073 0.2979 0.078 Uiso 1 1 calc R . .
C2 C 0.7109(4) 0.0911(3) 0.3281(3) 0.0606(11) Uani 1 1 d . . .
H2 H 0.7041 0.0446 0.2696 0.073 Uiso 1 1 calc R . .
C3 C 0.6081(5) 0.0976(4) 0.3870(4) 0.0704(12) Uani 1 1 d . . .
H3A H 0.5382 0.0567 0.3650 0.084 Uiso 1 1 calc R A .
H3B H 0.5854 0.1668 0.4093 0.084 Uiso 1 1 calc R . .
C4A C 0.6297(7) -0.1669(6) 0.3401(6) 0.0500(17) Uiso 0.597(9) 1 d P A 1
H4A1 H 0.6390 -0.1424 0.2717 0.075 Uiso 0.597(9) 1 calc PR A 1
H4A2 H 0.5623 -0.1315 0.3719 0.075 Uiso 0.597(9) 1 calc PR A 1
H4A3 H 0.6137 -0.2402 0.3393 0.075 Uiso 0.597(9) 1 calc PR A 1
C5A C 0.8306(8) -0.1883(7) 0.3455(7) 0.052(2) Uiso 0.597(9) 1 d P A 1
H5A1 H 0.8434 -0.1516 0.2821 0.063 Uiso 0.597(9) 1 calc PR A 1
H5A2 H 0.8135 -0.2604 0.3299 0.063 Uiso 0.597(9) 1 calc PR A 1
C6A C 0.9363(6) -0.1814(5) 0.4054(5) 0.0519(17) Uiso 0.597(9) 1 d P A 1
H6A1 H 0.9263 -0.2258 0.4642 0.062 Uiso 0.597(9) 1 calc PR A 1
H6A2 H 1.0059 -0.2072 0.3669 0.062 Uiso 0.597(9) 1 calc PR A 1
C7A C 1.0622(5) -0.0572(4) 0.4871(5) 0.0417(13) Uiso 0.597(9) 1 d P . 1
H7A H 1.0621 -0.0959 0.5511 0.050 Uiso 0.597(9) 1 calc PR A 1
C8A C 1.1769(11) -0.0897(10) 0.4275(9) 0.077(4) Uiso 0.597(9) 1 d P . 1
H8A1 H 1.1770 -0.1644 0.4179 0.092 Uiso 0.597(9) 1 calc PR A 1
H8A2 H 1.1764 -0.0570 0.3612 0.092 Uiso 0.597(9) 1 calc PR A 1
C9B C 1.2893(7) -0.0575(6) 0.4849(7) 0.070(2) Uiso 0.597(9) 1 d P . 1
H9B1 H 1.3613 -0.0714 0.4437 0.084 Uiso 0.597(9) 1 calc PR A 1
H9B2 H 1.2957 -0.0994 0.5458 0.084 Uiso 0.597(9) 1 calc PR A 1
C4B C 0.6135(9) -0.1889(9) 0.3663(8) 0.049(2) Uiso 0.403(9) 1 d P A 2
H4B1 H 0.5902 -0.1627 0.3009 0.073 Uiso 0.403(9) 1 calc PR A 2
H4B2 H 0.5542 -0.1671 0.4160 0.073 Uiso 0.403(9) 1 calc PR A 2
H4B3 H 0.6163 -0.2633 0.3642 0.073 Uiso 0.403(9) 1 calc PR A 2
C5B C 0.8466(12) -0.2036(10) 0.3623(11) 0.055(4) Uiso 0.403(9) 1 d P A 2
H5B1 H 0.8304 -0.2352 0.2969 0.066 Uiso 0.403(9) 1 calc PR A 2
H5B2 H 0.8617 -0.2592 0.4103 0.066 Uiso 0.403(9) 1 calc PR A 2
C6B C 0.9601(7) -0.1399(6) 0.3539(6) 0.042(2) Uiso 0.403(9) 1 d P A 2
H6B1 H 1.0324 -0.1839 0.3503 0.050 Uiso 0.403(9) 1 calc PR A 2
H6B2 H 0.9573 -0.0965 0.2938 0.050 Uiso 0.403(9) 1 calc PR A 2
C7B C 1.0831(7) -0.0284(6) 0.4506(7) 0.039(2) Uiso 0.403(9) 1 d P . 2
H7B H 1.0887 0.0240 0.3970 0.047 Uiso 0.403(9) 1 calc PR A 2
C8B C 1.1924(10) -0.0889(9) 0.4458(9) 0.040(3) Uiso 0.403(9) 1 d P . 2
H8B1 H 1.1921 -0.1278 0.3828 0.048 Uiso 0.403(9) 1 calc PR A 2
H8B2 H 1.1913 -0.1387 0.5010 0.048 Uiso 0.403(9) 1 calc PR A 2
C9A C 1.3116(9) -0.0272(8) 0.4518(8) 0.051(2) Uiso 0.403(9) 1 d P . 2
H9A1 H 1.3819 -0.0734 0.4475 0.061 Uiso 0.403(9) 1 calc PR A 2
H9A2 H 1.3162 0.0220 0.3962 0.061 Uiso 0.403(9) 1 calc PR A 2

loop_
_atom_site_aniso_label
_atom_site_aniso_U_11
_atom_site_aniso_U_22
_atom_site_aniso_U_33
_atom_site_aniso_U_23
_atom_site_aniso_U_13
_atom_site_aniso_U_12
Ca 0.0570(5) 0.0276(3) 0.0289(3) -0.0028(4) 0.000 0.000
O1 0.0694(18) 0.0664(16) 0.088(2) -0.0497(15) -0.0423(16) 0.0279(15)
O2 0.0599(15) 0.0417(12) 0.0525(14) -0.0077(11) 0.0108(11) -0.0018(11)
C1 0.076(3) 0.060(2) 0.060(2) 0.025(2) 0.009(2) 0.015(2)
C2 0.077(3) 0.065(2) 0.0403(17) 0.0135(16) -0.0033(18) 0.026(2)
C3 0.078(3) 0.063(2) 0.070(3) 0.011(2) 0.002(2) 0.026(2)

loop_
_atom_type_symbol
_atom_type_description
_atom_type_scat_dispersion_real
_atom_type_scat_dispersion_imag
_atom_type_scat_source
C C 0.0033 0.0016 'International Tables Vol C Tables 4.2.6.8 and 6.1.1.4'
H H 0.0000 0.0000 'International Tables Vol C Tables 4.2.6.8 and 6.1.1.4'
Ca Ca 0.2262 0.3064 'International Tables Vol C Tables 4.2.6.8 and 6.1.1.4'
O O 0.0106 0.0060 'International Tables Vol C Tables 4.2.6.8 and 6.1.1.4'

loop_
_geom_angle_atom_site_label_1
_geom_angle_atom_site_label_2
_geom_angle_atom_site_label_3
_geom_angle
_geom_angle_site_symmetry_1
_geom_angle_site_symmetry_3
O1 Ca O1 161.89(15) . 3_556
O1 Ca O2 131.67(10) . 3_556
O1 Ca O2 66.44(9) 3_556 3_556
O1 Ca O2 66.44(9) . .
O1 Ca O2 131.67(10) 3_556 .
O2 Ca O2 65.26(11) 3_556 .
O1 Ca C2 79.19(13) . .
O1 Ca C2 96.21(13) 3_556 .
O2 Ca C2 107.86(12) 3_556 .
O2 Ca C2 96.73(11) . .
O1 Ca C2 96.21(13) . 3_556
O1 Ca C2 79.19(13) 3_556 3_556
O2 Ca C2 96.73(11) 3_556 3_556
O2 Ca C2 107.86(12) . 3_556
C2 Ca C2 150.8(2) . 3_556
O1 Ca C3 86.75(13) . .
O1 Ca C3 81.05(14) 3_556 .
O2 Ca C3 123.48(14) 3_556 .
O2 Ca C3 125.74(12) . .
C2 Ca C3 29.92(14) . .
C2 Ca C3 121.82(15) 3_556 .
O1 Ca C3 81.05(14) . 3_556
O1 Ca C3 86.75(13) 3_556 3_556
O2 Ca C3 125.74(12) 3_556 3_556
O2 Ca C3 123.48(14) . 3_556
C2 Ca C3 121.82(15) . 3_556
C2 Ca C3 29.92(14) 3_556 3_556
C3 Ca C3 95.2(2) . 3_556
O1 Ca C1 94.59(14) . .
O1 Ca C1 89.07(13) 3_556 .
O2 Ca C1 79.45(12) 3_556 .
O2 Ca C1 80.84(11) . .
C2 Ca C1 28.76(14) . .
C2 Ca C1 168.21(14) 3_556 .
C3 Ca C1 54.12(14) . .
C3 Ca C1 149.31(15) 3_556 .
O1 Ca C1 89.07(13) . 3_556
O1 Ca C1 94.59(14) 3_556 3_556
O2 Ca C1 80.84(11) 3_556 3_556
O2 Ca C1 79.45(12) . 3_556
C2 Ca C1 168.21(14) . 3_556
C2 Ca C1 28.76(14) 3_556 3_556
C3 Ca C1 149.31(15) . 3_556
C3 Ca C1 54.12(14) 3_556 3_556
C1 Ca C1 156.56(19) . 3_556
C5A O1 C4A 109.2(5) . .
C5A O1 C5B 13.1(7) . .
C4A O1 C5B 116.8(6) . .
C5A O1 C4B 115.8(6) . .
C4A O1 C4B 18.7(5) . .
C5B O1 C4B 119.4(6) . .
C5A O1 Ca 118.9(4) . .
C4A O1 Ca 125.0(3) . .
C5B O1 Ca 115.8(5) . .
C4B O1 Ca 124.7(4) . .
C7A O2 C6B 124.2(4) . .
C7A O2 C6A 123.3(4) . .
C6B O2 C6A 38.5(4) . .
C7A O2 C7B 25.8(3) . .
C6B O2 C7B 111.5(5) . .
C6A O2 C7B 129.9(4) . .
C7A O2 Ca 115.9(3) . .
C6B O2 Ca 119.7(4) . .
C6A O2 Ca 109.0(3) . .
C7B O2 Ca 120.7(3) . .
C2 C1 Ca 72.9(2) . .
C2 C1 H1A 116.3 . .
Ca C1 H1A 116.3 . .
C2 C1 H1B 116.3 . .
Ca C1 H1B 116.3 . .
H1A C1 H1B 113.3 . .
C1 C2 C3 129.3(4) . .
C1 C2 Ca 78.3(2) . .
C3 C2 Ca 75.2(2) . .
C1 C2 H2 115.1 . .
C3 C2 H2 115.1 . .
Ca C2 H2 115.1 . .
C2 C3 Ca 74.9(2) . .
C2 C3 H3A 116.0 . .
Ca C3 H3A 116.0 . .
C2 C3 H3B 116.0 . .
Ca C3 H3B 116.0 . .
H3A C3 H3B 113.0 . .
O1 C4A H4A1 109.5 . .
O1 C4A H4A2 109.5 . .
O1 C4A H4A3 109.5 . .
O1 C5A C6A 109.5(7) . .
O1 C5A H5A1 109.8 . .
C6A C5A H5A1 109.8 . .
O1 C5A H5A2 109.8 . .
C6A C5A H5A2 109.8 . .
H5A1 C5A H5A2 108.2 . .
O2 C6A C5A 113.9(6) . .
O2 C6A H6A1 108.8 . .
C5A C6A H6A1 108.8 . .
O2 C6A H6A2 108.8 . .
C5A C6A H6A2 108.8 . .
H6A1 C6A H6A2 107.7 . .
O2 C7A C7A 110.2(4) . 3_556
O2 C7A C8A 111.0(6) . .
C7A C7A C8A 112.5(6) 3_556 .
O2 C7A H7A 107.7 . .
C7A C7A H7A 107.7 3_556 .
C8A C7A H7A 107.7 . .
C9B C8A C7A 109.1(8) . .
C9B C8A H8A1 109.9 . .
C7A C8A H8A1 109.9 . .
C9B C8A H8A2 109.9 . .
C7A C8A H8A2 109.9 . .
H8A1 C8A H8A2 108.3 . .
C8A C9B C9B 113.5(7) . 3_556
C8A C9B H9B1 108.9 . .
C9B C9B H9B1 108.9 3_556 .
C8A C9B H9B2 108.9 . .
C9B C9B H9B2 108.9 3_556 .
H9B1 C9B H9B2 107.7 . .
O1 C4B H4B1 109.5 . .
O1 C4B H4B2 109.5 . .
H4B1 C4B H4B2 109.5 . .
O1 C4B H4B3 109.5 . .
H4B1 C4B H4B3 109.5 . .
H4B2 C4B H4B3 109.5 . .
O1 C5B C6B 115.3(9) . .
O1 C5B H5B1 108.5 . .
C6B C5B H5B1 108.5 . .
O1 C5B H5B2 108.5 . .
C6B C5B H5B2 108.5 . .
H5B1 C5B H5B2 107.5 . .
O2 C6B C5B 105.4(7) . .
O2 C6B H6B1 110.7 . .
C5B C6B H6B1 110.7 . .
O2 C6B H6B2 110.7 . .
C5B C6B H6B2 110.7 . .
H6B1 C6B H6B2 108.8 . .
C8B C7B O2 118.6(7) . .
C8B C7B C7B 107.9(7) . 3_556
O2 C7B C7B 108.7(5) . 3_556
C8B C7B H7B 107.0 . .
O2 C7B H7B 107.0 . .
C7B C7B H7B 107.0 3_556 .
C7B C8B C9A 114.9(9) . .
C7B C8B H8B1 108.5 . .
C9A C8B H8B1 108.5 . .
C7B C8B H8B2 108.5 . .
C9A C8B H8B2 108.5 . .
H8B1 C8B H8B2 107.5 . .
C9A C9A C8B 107.3(7) 3_556 .
C9A C9A H9A1 110.3 3_556 .
C8B C9A H9A1 110.3 . .
C9A C9A H9A2 110.3 3_556 .
C8B C9A H9A2 110.3 . .
H9A1 C9A H9A2 108.5 . .

loop_
_geom_bond_atom_site_label_1
_geom_bond_atom_site_label_2
_geom_bond_distance
_geom_bond_site_symmetry_2
Ca O1 2.439(2) .
Ca O1 2.439(2) 3_556
Ca O2 2.511(3) 3_556
Ca O2 2.511(3) .
Ca C2 2.691(3) .
Ca C2 2.691(3) 3_556
Ca C3 2.695(4) .
Ca C3 2.695(4) 3_556
Ca C1 2.757(4) .
Ca C1 2.757(4) 3_556
O1 C5A 1.335(9) .
O1 C4A 1.421(7) .
O1 C5B 1.481(14) .
O1 C4B 1.524(11) .
O2 C7A 1.325(6) .
O2 C6B 1.372(8) .
O2 C6A 1.418(7) .
O2 C7B 1.516(9) .
C1 C2 1.355(7) .
C1 H1A 0.9900 .
C1 H1B 0.9900 .
C2 C3 1.391(7) .
C2 H2 1.0000 .
C3 H3A 0.9900 .
C3 H3B 0.9900 .
C4A H4A1 0.9800 .
C4A H4A2 0.9800 .
C4A H4A3 0.9800 .
C5A C6A 1.427(11) .
C5A H5A1 0.9900 .
C5A H5A2 0.9900 .
C6A H6A1 0.9900 .
C6A H6A2 0.9900 .
C7A C7A 1.543(10) 3_556
C7A C8A 1.564(13) .
C7A H7A 1.0000 .
C8A C9B 1.527(14) .
C8A H8A1 0.9900 .
C8A H8A2 0.9900 .
C9B C9B 1.566(16) 3_556
C9B H9B1 0.9900 .
C9B H9B2 0.9900 .
C4B H4B1 0.9800 .
C4B H4B2 0.9800 .
C4B H4B3 0.9800 .
C5B C6B 1.517(15) .
C5B H5B1 0.9900 .
C5B H5B2 0.9900 .
C6B H6B1 0.9900 .
C6B H6B2 0.9900 .
C7B C8B 1.453(13) .
C7B C7B 1.524(16) 3_556
C7B H7B 1.0000 .
C8B C9A 1.554(15) .
C8B H8B1 0.9900 .
C8B H8B2 0.9900 .
C9A C9A 1.482(19) 3_556
C9A H9A1 0.9900 .
C9A H9A2 0.9900 .

loop_
_geom_torsion_atom_site_label_1
_geom_torsion_atom_site_label_2
_geom_torsion_atom_site_label_3
_geom_torsion_atom_site_label_4
_geom_torsion
_geom_torsion_site_symmetry_1
_geom_torsion_site_symmetry_4
O1 Ca O1 C5A 169.6(6) 3_556 .
O2 Ca O1 C5A -11.6(6) 3_556 .
O2 Ca O1 C5A -9.5(5) . .
C2 Ca O1 C5A 92.8(6) . .
C2 Ca O1 C5A -116.3(6) 3_556 .
C3 Ca O1 C5A 122.0(6) . .
C3 Ca O1 C5A -142.2(6) 3_556 .
C1 Ca O1 C5A 68.4(6) . .
C1 Ca O1 C5A -88.4(6) 3_556 .
O1 Ca O1 C4A 22.0(5) 3_556 .
O2 Ca O1 C4A -159.1(5) 3_556 .
O2 Ca O1 C4A -157.1(5) . .
C2 Ca O1 C4A -54.8(5) . .
C2 Ca O1 C4A 96.1(5) 3_556 .
C3 Ca O1 C4A -25.6(5) . .
C3 Ca O1 C4A 70.2(5) 3_556 .
C1 Ca O1 C4A -79.2(5) . .
C1 Ca O1 C4A 124.0(5) 3_556 .
O1 Ca O1 C5B -176.1(7) 3_556 .
O2 Ca O1 C5B 2.8(7) 3_556 .
O2 Ca O1 C5B 4.8(7) . .
C2 Ca O1 C5B 107.1(7) . .
C2 Ca O1 C5B -102.0(7) 3_556 .
C3 Ca O1 C5B 136.3(7) . .
C3 Ca O1 C5B -127.9(7) 3_556 .
C1 Ca O1 C5B 82.7(7) . .
C1 Ca O1 C5B -74.1(7) 3_556 .
O1 Ca O1 C4B -0.9(6) 3_556 .
O2 Ca O1 C4B 178.0(6) 3_556 .
O2 Ca O1 C4B -180.0(6) . .
C2 Ca O1 C4B -77.6(6) . .
C2 Ca O1 C4B 73.2(6) 3_556 .
C3 Ca O1 C4B -48.4(6) . .
C3 Ca O1 C4B 47.4(6) 3_556 .
C1 Ca O1 C4B -102.0(6) . .
C1 Ca O1 C4B 101.1(6) 3_556 .
O1 Ca O2 C7A -162.5(4) . .
O1 Ca O2 C7A 17.9(4) 3_556 .
O2 Ca O2 C7A 15.8(3) 3_556 .
C2 Ca O2 C7A 122.4(4) . .
C2 Ca O2 C7A -73.5(4) 3_556 .
C3 Ca O2 C7A 130.4(4) . .
C3 Ca O2 C7A -102.0(4) 3_556 .
C1 Ca O2 C7A 98.3(4) . .
C1 Ca O2 C7A -68.9(4) 3_556 .
O1 Ca O2 C6B 22.5(4) . .
O1 Ca O2 C6B -157.1(4) 3_556 .
O2 Ca O2 C6B -159.1(5) 3_556 .
C2 Ca O2 C6B -52.5(4) . .
C2 Ca O2 C6B 111.6(4) 3_556 .
C3 Ca O2 C6B -44.5(5) . .
C3 Ca O2 C6B 83.1(5) 3_556 .
C1 Ca O2 C6B -76.6(4) . .
C1 Ca O2 C6B 116.2(4) 3_556 .
O1 Ca O2 C6A -18.3(3) . .
O1 Ca O2 C6A 162.1(3) 3_556 .
O2 Ca O2 C6A 160.0(4) 3_556 .
C2 Ca O2 C6A -93.4(3) . .
C2 Ca O2 C6A 70.8(3) 3_556 .
C3 Ca O2 C6A -85.3(4) . .
C3 Ca O2 C6A 42.3(4) 3_556 .
C1 Ca O2 C6A -117.4(4) . .
C1 Ca O2 C6A 75.3(3) 3_556 .
O1 Ca O2 C7B 168.5(5) . .
O1 Ca O2 C7B -11.1(5) 3_556 .
O2 Ca O2 C7B -13.1(4) 3_556 .
C2 Ca O2 C7B 93.5(5) . .
C2 Ca O2 C7B -102.4(5) 3_556 .
C3 Ca O2 C7B 101.5(5) . .
C3 Ca O2 C7B -130.9(5) 3_556 .
C1 Ca O2 C7B 69.4(5) . .
C1 Ca O2 C7B -97.8(5) 3_556 .
O1 Ca C1 C2 57.5(3) . .
O1 Ca C1 C2 -104.7(3) 3_556 .
O2 Ca C1 C2 -170.9(3) 3_556 .
O2 Ca C1 C2 122.7(3) . .
C2 Ca C1 C2 -98.9(8) 3_556 .
C3 Ca C1 C2 -25.1(3) . .
C3 Ca C1 C2 -22.7(4) 3_556 .
C1 Ca C1 C2 155.8(3) 3_556 .
Ca C1 C2 C3 59.5(4) . .
O1 Ca C2 C1 -121.1(3) . .
O1 Ca C2 C1 76.6(3) 3_556 .
O2 Ca C2 C1 9.4(3) 3_556 .
O2 Ca C2 C1 -56.8(3) . .
C2 Ca C2 C1 155.5(3) 3_556 .
C3 Ca C2 C1 136.4(4) . .
C3 Ca C2 C1 166.6(3) 3_556 .
C1 Ca C2 C1 -127.1(7) 3_556 .
O1 Ca C2 C3 102.5(3) . .
O1 Ca C2 C3 -59.8(3) 3_556 .
O2 Ca C2 C3 -127.0(3) 3_556 .
O2 Ca C2 C3 166.9(3) . .
C2 Ca C2 C3 19.1(3) 3_556 .
C3 Ca C2 C3 30.2(4) 3_556 .
C1 Ca C2 C3 -136.4(4) . .
C1 Ca C2 C3 96.5(7) 3_556 .
C1 C2 C3 Ca -60.8(4) . .
O1 Ca C3 C2 -73.9(3) . .
O1 Ca C3 C2 119.6(3) 3_556 .
O2 Ca C3 C2 65.7(3) 3_556 .
O2 Ca C3 C2 -16.2(3) . .
C2 Ca C3 C2 -169.17(18) 3_556 .
C3 Ca C3 C2 -154.6(4) 3_556 .
C1 Ca C3 C2 24.2(3) . .
C1 Ca C3 C2 -156.6(3) 3_556 .
C4A O1 C5A C6A -172.2(7) . .
C5B O1 C5A C6A -44(3) . .
C4B O1 C5A C6A -153.2(7) . .
Ca O1 C5A C6A 35.5(9) . .
C7A O2 C6A C5A -173.8(6) . .
C6B O2 C6A C5A -69.0(8) . .
C7B O2 C6A C5A -142.5(7) . .
Ca O2 C6A C5A 45.2(7) . .
O1 C5A C6A O2 -54.6(9) . .
C6B O2 C7A C7A 133.9(6) . 3_556
C6A O2 C7A C7A -179.4(5) . 3_556
C7B O2 C7A C7A 66.7(9) . 3_556
Ca O2 C7A C7A -40.7(8) . 3_556
C6B O2 C7A C8A 8.7(9) . .
C6A O2 C7A C8A 55.4(9) . .
C7B O2 C7A C8A -58.5(10) . .
Ca O2 C7A C8A -166.0(6) . .
O2 C7A C8A C9B 178.3(7) . .
C7A C7A C8A C9B 54.3(12) 3_556 .
C7A C8A C9B C9B -52.4(14) . 3_556
C5A O1 C5B C6B 78(3) . .
C4A O1 C5B C6B 134.5(9) . .
C4B O1 C5B C6B 155.6(9) . .
Ca O1 C5B C6B -28.9(13) . .
C7A O2 C6B C5B 143.3(7) . .
C6A O2 C6B C5B 41.1(8) . .
C7B O2 C6B C5B 168.9(8) . .
Ca O2 C6B C5B -42.2(9) . .
O1 C5B C6B O2 45.2(12) . .
C7A O2 C7B C8B 73.0(11) . .
C6B O2 C7B C8B -51.9(10) . .
C6A O2 C7B C8B -12.1(12) . .
Ca O2 C7B C8B 159.5(7) . .
C7A O2 C7B C7B -50.6(9) . 3_556
C6B O2 C7B C7B -175.6(7) . 3_556
C6A O2 C7B C7B -135.7(7) . 3_556
Ca O2 C7B C7B 35.8(10) . 3_556
O2 C7B C8B C9A 175.9(8) . .
C7B C7B C8B C9A -60.1(13) 3_556 .
C7B C8B C9A C9A 60.3(14) . 3_556
